data_7110866
loop_
_publ_author_name
'Griesbeck, Axel G.'
'Fiege, Maren'
'Lex, Johann'

_publ_section_title
;
 Oxazole--Carbonyl photocycloadditions: selectivity pattern and synthetic
 route to erythro \a-amino, \b-hydroxy ketones
;
_journal_issue 7
_journal_name_full 'Chemical Communications'
_journal_page_first 589
_journal_paper_doi 10.1039/b000578i
_journal_year 2000
_chemical_formula_sum 'C13 H17 N O3'
_chemical_formula_weight 235.28
_chemical_melting_point 128.5(5)
_chemical_name_systematic
;
 ?
;
_space_group_IT_number 9
_symmetry_cell_setting monoclinic
_symmetry_space_group_name_Hall 'C -2yc'
_symmetry_space_group_name_H-M 'C 1 c 1'
_atom_sites_solution_hydrogens geom
_atom_sites_solution_primary direct
_atom_sites_solution_secondary difmap
_audit_creation_method SHELXL-97
_cell_angle_alpha 90.00
_cell_angle_beta 111.10(1)
_cell_angle_gamma 90.00
_cell_formula_units_Z 4
_cell_length_a 15.632(1)
_cell_length_b 9.417(1)
_cell_length_c 9.668(1)
_cell_measurement_reflns_used 1889
_cell_measurement_temperature 293(2)
_cell_measurement_theta_max 27
_cell_measurement_theta_min 2.57
_cell_volume 1327.8(2)
_computing_cell_refinement 'Nomius DENZO'
_computing_data_collection 'Nonius COLLECT'
_computing_data_reduction 'Nonius DENZO'
_computing_molecular_graphics XTAL
_computing_publication_material 'SHELXL-97 (Sheldrick, 1997)'
_computing_structure_refinement 'SHELXL-97 (Sheldrick, 1997)'
_computing_structure_solution 'SHELXS-97 (Sheldrick, 1990)'
_diffrn_ambient_temperature 293(2)
_diffrn_measured_fraction_theta_full 0.765
_diffrn_measured_fraction_theta_max 0.765
_diffrn_measurement_device_type 'Nonius KappaCCD'
_diffrn_measurement_method Phi/Omega-scans
_diffrn_radiation_monochromator graphite
_diffrn_radiation_source 'fine-focus sealed tube'
_diffrn_radiation_type MoK\a
_diffrn_radiation_wavelength 0.71073
_diffrn_reflns_av_R_equivalents 0.2000
_diffrn_reflns_av_sigmaI/netI 0.0692
_diffrn_reflns_limit_h_max 18
_diffrn_reflns_limit_h_min -19
_diffrn_reflns_limit_k_max 11
_diffrn_reflns_limit_k_min -11
_diffrn_reflns_limit_l_max 10
_diffrn_reflns_limit_l_min -10
_diffrn_reflns_number 1890
_diffrn_reflns_theta_full 27.00
_diffrn_reflns_theta_max 27.00
_diffrn_reflns_theta_min 2.57
_exptl_absorpt_coefficient_mu 0.084
_exptl_absorpt_correction_type none
_exptl_crystal_colour colourless
_exptl_crystal_density_diffrn 1.177
_exptl_crystal_density_method 'not measured'
_exptl_crystal_description prism
_exptl_crystal_F_000 504
_exptl_crystal_size_max 0.10
_exptl_crystal_size_mid 0.05
_exptl_crystal_size_min 0.05
_refine_diff_density_max 0.099
_refine_diff_density_min -0.111
_refine_diff_density_rms 0.023
_refine_ls_abs_structure_details 'Flack H D (1983), Acta Cryst. A39, 876-881'
_refine_ls_abs_structure_Flack 0(2)
_refine_ls_extinction_coef 0.0091(12)
_refine_ls_extinction_expression Fc^*^=kFc[1+0.001xFc^2^\l^3^/sin(2\q)]^-1/4^
_refine_ls_extinction_method SHELXL
_refine_ls_goodness_of_fit_ref 1.108
_refine_ls_hydrogen_treatment refall
_refine_ls_matrix_type full
_refine_ls_number_parameters 225
_refine_ls_number_reflns 1889
_refine_ls_number_restraints 2
_refine_ls_restrained_S_all 1.108
_refine_ls_R_factor_all 0.1224
_refine_ls_R_factor_gt 0.0505
_refine_ls_shift/su_max 0.866
_refine_ls_shift/su_mean 0.110
_refine_ls_structure_factor_coef Fsqd
_refine_ls_weighting_details 'calc w=1/[\s^2^(Fo^2^)+(0.0000P)^2^+0.4750P] where P=(Fo^2^+2Fc^2^)/3'
_refine_ls_weighting_scheme calc
_refine_ls_wR_factor_gt 0.0757
_refine_ls_wR_factor_ref 0.0961
_reflns_number_gt 1055
_reflns_number_total 1889
_reflns_threshold_expression >2sigma(I)
_cod_data_source_file b000578isup1.cif
_cod_data_source_block 3c
_cod_depositor_comments
;
The following automatic conversions were performed:

'_chemical_melting_point' value '128-129' was changed to '128.5(5)' -
the average value was taken and precision was estimated.

Automatic conversion script
Id: cif_fix_values 1891 2012-01-12 08:04:46Z andrius 
;
_cod_original_sg_symbol_H-M Cc
_cod_database_code 7110866

loop_
_symmetry_equiv_pos_as_xyz
'x, y, z'
'x, -y, z+1/2'
'x+1/2, y+1/2, z'
'x+1/2, -y+1/2, z+1/2'

loop_
_atom_site_label
_atom_site_type_symbol
_atom_site_fract_x
_atom_site_fract_y
_atom_site_fract_z
_atom_site_U_iso_or_equiv
_atom_site_adp_type
_atom_site_occupancy
_atom_site_symmetry_multiplicity
_atom_site_calc_flag
O1 O 0.1972(3) 0.5054(3) 0.3222(3) 0.0947(12) Uani 1 1 d
C2 C 0.3620(5) 0.8503(8) 0.0660(6) 0.0957(18) Uani 1 1 d
H2 H 0.337(5) 0.946(7) 0.055(7) 0.15(3) Uiso 1 1 d
N3 N 0.1844(3) 0.5814(4) 0.0969(4) 0.0637(11) Uani 1 1 d
H3N H 0.185(3) 0.566(4) 0.013(4) 0.059(12) Uiso 1 1 d
C4 C 0.1780(3) 0.7304(5) 0.1321(4) 0.0606(13) Uani 1 1 d
O5 O 0.1216(2) 0.8346(4) 0.3094(4) 0.1032(13) Uani 1 1 d
H5O H 0.211(5) 0.956(7) 0.248(8) 0.15(3) Uiso 1 1 d
C6 C 0.1087(4) 0.7495(6) 0.2089(6) 0.0796(16) Uani 1 1 d
C7 C 0.2735(4) 0.7871(6) 0.2291(6) 0.0791(17) Uani 1 1 d
H7 H 0.290(3) 0.737(5) 0.314(6) 0.076(15) Uiso 1 1 d
C8 C 0.2178(6) 0.3328(7) 0.1556(8) 0.0915(19) Uani 1 1 d
H8A H 0.274(5) 0.291(8) 0.219(8) 0.16(4) Uiso 1 1 d
H8B H 0.209(4) 0.318(5) 0.064(9) 0.13(2) Uiso 1 1 d
H8C H 0.172(6) 0.269(9) 0.183(9) 0.22(4) Uiso 1 1 d
O9 O 0.2708(3) 0.9363(4) 0.2527(4) 0.1150(16) Uani 1 1 d
C10 C 0.1987(3) 0.4786(5) 0.1974(5) 0.0694(14) Uani 1 1 d
C11 C 0.1371(5) 0.8108(7) -0.0173(6) 0.0899(18) Uani 1 1 d
H11A H 0.172(3) 0.801(4) -0.074(5) 0.080(15) Uiso 1 1 d
H11B H 0.129(4) 0.920(7) 0.001(6) 0.13(2) Uiso 1 1 d
H11C H 0.069(5) 0.765(7) -0.077(7) 0.16(3) Uiso 1 1 d
C12 C 0.3943(4) 0.6310(8) 0.1940(7) 0.0940(18) Uani 1 1 d
H12 H 0.384(3) 0.579(5) 0.261(5) 0.069(15) Uiso 1 1 d
C13 C 0.3455(4) 0.7573(6) 0.1643(5) 0.0773(15) Uani 1 1 d
C14 C 0.4228(6) 0.8159(11) -0.0028(7) 0.116(2) Uani 1 1 d
H14 H 0.432(4) 0.882(6) -0.086(7) 0.126(19) Uiso 1 1 d
C15 C 0.4695(5) 0.6918(12) 0.0251(9) 0.118(2) Uani 1 1 d
H15 H 0.521(5) 0.672(7) -0.024(7) 0.16(3) Uiso 1 1 d
C16 C 0.0187(5) 0.6699(12) 0.1521(10) 0.117(2) Uani 1 1 d
H16A H 0.018(8) 0.584(12) 0.195(11) 0.24(6) Uiso 1 1 d
H16B H 0.003(5) 0.646(7) 0.051(9) 0.17(3) Uiso 1 1 d
H16C H -0.036(5) 0.702(8) 0.175(7) 0.18(3) Uiso 1 1 d
C17 C 0.4562(5) 0.5997(9) 0.1222(9) 0.113(2) Uani 1 1 d
H17 H 0.489(4) 0.516(6) 0.145(6) 0.08(2) Uiso 1 1 d

loop_
_atom_site_aniso_label
_atom_site_aniso_U_11
_atom_site_aniso_U_22
_atom_site_aniso_U_33
_atom_site_aniso_U_23
_atom_site_aniso_U_13
_atom_site_aniso_U_12
O1 0.152(3) 0.096(3) 0.050(2) 0.0016(15) 0.0525(19) -0.003(2)
C2 0.107(5) 0.089(5) 0.104(5) -0.008(3) 0.053(4) -0.024(4)
N3 0.085(3) 0.071(3) 0.041(2) 0.001(2) 0.031(2) -0.005(2)
C4 0.079(3) 0.061(3) 0.048(3) -0.005(2) 0.031(3) 0.003(3)
O5 0.135(3) 0.106(3) 0.089(3) -0.022(2) 0.064(2) 0.007(2)
C6 0.087(5) 0.090(4) 0.067(4) -0.002(3) 0.034(3) 0.009(3)
C7 0.112(5) 0.067(4) 0.063(4) -0.012(3) 0.037(4) -0.018(3)
C8 0.140(7) 0.074(4) 0.069(4) -0.002(3) 0.049(4) 0.001(4)
O9 0.142(5) 0.082(3) 0.133(4) -0.042(2) 0.065(3) -0.016(3)
C10 0.089(4) 0.081(4) 0.046(3) 0.000(2) 0.033(2) -0.007(3)
C11 0.116(6) 0.091(5) 0.069(4) 0.023(3) 0.041(4) 0.023(4)
C12 0.084(5) 0.111(6) 0.077(4) 0.005(3) 0.017(3) -0.010(4)
C13 0.092(4) 0.080(4) 0.066(3) -0.010(2) 0.035(3) -0.017(3)
C14 0.119(6) 0.136(7) 0.107(6) -0.002(4) 0.058(5) -0.024(5)
C15 0.078(5) 0.160(8) 0.119(6) -0.020(5) 0.039(4) -0.020(5)
C16 0.094(6) 0.156(8) 0.123(6) -0.031(5) 0.064(5) -0.013(5)
C17 0.089(5) 0.121(6) 0.122(6) 0.000(5) 0.029(5) 0.018(5)

loop_
_atom_type_symbol
_atom_type_description
_atom_type_scat_dispersion_real
_atom_type_scat_dispersion_imag
_atom_type_scat_source
C C 0.0033 0.0016 'International Tables Vol C Tables 4.2.6.8 and 6.1.1.4'
H H 0.0000 0.0000 'International Tables Vol C Tables 4.2.6.8 and 6.1.1.4'
N N 0.0061 0.0033 'International Tables Vol C Tables 4.2.6.8 and 6.1.1.4'
O O 0.0106 0.0060 'International Tables Vol C Tables 4.2.6.8 and 6.1.1.4'

loop_
_geom_angle_atom_site_label_1
_geom_angle_atom_site_label_2
_geom_angle_atom_site_label_3
_geom_angle
C14 C2 C13 120.9(7)
C10 N3 C4 122.5(4)
N3 C4 C6 110.4(4)
N3 C4 C11 107.0(4)
C6 C4 C11 105.6(4)
N3 C4 C7 110.0(4)
C6 C4 C7 111.3(4)
C11 C4 C7 112.4(5)
O5 C6 C16 118.7(5)
O5 C6 C4 121.5(5)
C16 C6 C4 119.6(5)
O9 C7 C13 108.7(5)
O9 C7 C4 111.1(5)
C13 C7 C4 112.9(4)
O1 C10 N3 120.3(4)
O1 C10 C8 121.8(4)
N3 C10 C8 117.9(4)
C13 C12 C17 120.1(7)
C12 C13 C2 117.4(6)
C12 C13 C7 121.0(5)
C2 C13 C7 121.5(6)
C15 C14 C2 121.5(7)
C14 C15 C17 119.2(7)
C15 C17 C12 120.9(8)

loop_
_geom_bond_atom_site_label_1
_geom_bond_atom_site_label_2
_geom_bond_distance
O1 C10 1.241(4)
C2 C14 1.381(9)
C2 C13 1.383(8)
N3 C10 1.332(5)
N3 C4 1.455(5)
C4 C6 1.527(6)
C4 C11 1.551(6)
C4 C7 1.545(6)
O5 C6 1.219(5)
C6 C16 1.512(9)
C7 O9 1.426(6)
C7 C13 1.499(7)
C8 C10 1.491(7)
C12 C13 1.386(7)
C12 C17 1.410(9)
C14 C15 1.352(9)
C15 C17 1.348(10)

loop_
_geom_torsion_atom_site_label_1
_geom_torsion_atom_site_label_2
_geom_torsion_atom_site_label_3
_geom_torsion_atom_site_label_4
_geom_torsion
C10 N3 C4 C6 -51.4(6)
C10 N3 C4 C11 -165.9(5)
C10 N3 C4 C7 71.8(5)
N3 C4 C6 O5 142.3(5)
C11 C4 C6 O5 -102.3(6)
C7 C4 C6 O5 19.8(6)
N3 C4 C6 C16 -42.4(8)
C11 C4 C6 C16 72.9(7)
C7 C4 C6 C16 -164.9(6)
N3 C4 C7 O9 174.1(4)
C6 C4 C7 O9 -63.2(5)
C11 C4 C7 O9 54.9(5)
N3 C4 C7 C13 51.7(5)
C6 C4 C7 C13 174.3(5)
C11 C4 C7 C13 -67.5(6)
C4 N3 C10 O1 8.0(6)
C4 N3 C10 C8 -171.1(6)
C17 C12 C13 C2 -1.5(8)
C17 C12 C13 C7 174.6(6)
C14 C2 C13 C12 1.9(8)
C14 C2 C13 C7 -174.3(5)
O9 C7 C13 C12 148.5(5)
C4 C7 C13 C12 -87.7(6)
O9 C7 C13 C2 -35.5(8)
C4 C7 C13 C2 88.3(6)
C13 C2 C14 C15 -1.1(9)
C2 C14 C15 C17 0.0(9)
C14 C15 C17 C12 0.3(10)
C13 C12 C17 C15 0.5(10)
